data_1520906
loop_
_publ_author_name
'Bronger, W.'
'Donike, A.'
'Schmitz, D.'

_publ_section_title
;
 K3 Sb Se3, Rb3 Sb Se3 und Cs3 Sb Se3 - Synthese und Kristallstruktur
;
_journal_name_full 'Zeitschrift fuer Anorganische und Allgemeine Chemie'
_journal_page_first 435
_journal_page_last 437
_journal_volume 625
_journal_year 1999
_chemical_formula_sum 'K3 Sb Se3'
_space_group_IT_number 198
_symmetry_space_group_name_Hall 'P 2ac 2ab 3'
_symmetry_space_group_name_H-M 'P 21 3'
_cell_angle_alpha 90
_cell_angle_beta 90
_cell_angle_gamma 90
_cell_formula_units_Z 4
_cell_length_a 9.79
_cell_length_b 9.79
_cell_length_c 9.79
_cell_volume 938.314
_citation_journal_id_ASTM ZAACAB
_cod_data_source_file Bronger_ZAACAB_1999_877.cif
_cod_data_source_block K3Sb1Se3
_cod_original_cell_volume 938.3137
_cod_original_formula_sum 'K3 Sb1 Se3'
_cod_database_code 1520906

loop_
_symmetry_equiv_pos_as_xyz
x,y,z
-x+1/2,-y,z+1/2
x+1/2,-y+1/2,-z
-x,y+1/2,-z+1/2
z,x,y
-z+1/2,-x,y+1/2
z+1/2,-x+1/2,-y
-z,x+1/2,-y+1/2
y,z,x
y+1/2,-z+1/2,-x
-y,z+1/2,-x+1/2
-y+1/2,-z,x+1/2

loop_
_atom_site_label
_atom_site_type_symbol
_atom_site_fract_x
_atom_site_fract_y
_atom_site_fract_z
_atom_site_occupancy
_atom_site_U_iso_or_equiv
Sb1 Sb+3 0.03 0.03 0.03 1 0.0
K1 K+1 0.318 0.318 0.318 1 0.0
K3 K+1 0.81261 0.81261 0.81261 1 0.0
Se1 Se-2 0.21914 0.60372 0.4968 1 0.0
K2 K+1 0.5754 0.5754 0.5754 1 0.0
